data_4101033
_journal_name_full 'Journal of the American Chemical Society'
_journal_paper_doi 10.1021/ja056408j
_journal_year 2006
_chemical_formula_sum 'C39 H60 Mo N3'
_chemical_formula_weight 666.84
_chemical_name_common MoH(tBu(H)C=NAr)(N[Np]Ar)3
_space_group_IT_number 15
_symmetry_cell_setting monoclinic
_symmetry_space_group_name_Hall '-C 2yc'
_symmetry_space_group_name_H-M 'C 1 2/c 1'
_cell_angle_alpha 90.00
_cell_angle_beta 103.9130(10)
_cell_angle_gamma 90.00
_cell_formula_units_Z 8
_cell_length_a 38.035(3)
_cell_length_b 10.1353(9)
_cell_length_c 20.3079(18)
_cell_measurement_temperature 183(2)
_cell_volume 7599.0(12)
_diffrn_ambient_temperature 183(2)
_exptl_crystal_density_diffrn 1.166
_cod_depositor_comments
;
The following automatic conversions were performed:
'_symmetry_cell_setting' value 'Monoclinic' changed to 'monoclinic'
according to '/home/saulius/struct/CIF-dictionaries/cif_core.dic'
dictionary named 'cif_core.dic' version 2.4.1 from 2010-06-29.

Automatic conversion script
Id: cif_fix_enum 1527 2010-12-29 10:47:43Z saulius 
;
_cod_original_sg_symbol_H-M 'C 2/c'
_cod_database_code 4101033

loop_
_symmetry_equiv_pos_as_xyz
'x, y, z'
'-x, y, -z+1/2'
'x+1/2, y+1/2, z'
'-x+1/2, y+1/2, -z+1/2'
'-x, -y, -z'
'x, -y, z-1/2'
'-x+1/2, -y+1/2, -z'
'x+1/2, -y+1/2, z-1/2'

loop_
_atom_site_label
_atom_site_type_symbol
_atom_site_fract_x
_atom_site_fract_y
_atom_site_fract_z
_atom_site_U_iso_or_equiv
_atom_site_adp_type
_atom_site_occupancy
_atom_site_symmetry_multiplicity
_atom_site_calc_flag
_atom_site_refinement_flags
_atom_site_disorder_assembly
_atom_site_disorder_group
Mo Mo 0.150462(15) 0.11979(6) 0.57616(3) 0.0238(2) Uani 1 1 d . . .
N1 N 0.13660(14) 0.0557(6) 0.4809(3) 0.0286(13) Uani 1 1 d . . .
C28 C 0.1135(2) -0.1223(8) 0.7078(4) 0.0436(19) Uani 1 1 d . . .
C17 C 0.1564(2) -0.0486(7) 0.5151(4) 0.0279(16) Uani 1 1 d . . .
C31 C 0.16565(18) 0.3618(7) 0.5423(3) 0.0314(16) Uani 1 1 d . . .
N3 N 0.18282(15) 0.2722(6) 0.5932(3) 0.0294(13) Uani 1 1 d . . .
C16 C 0.08703(19) -0.0671(8) 0.4081(3) 0.0362(18) Uani 1 1 d . . .
H16A H 0.0994 -0.1458 0.4203 0.043 Uiso 1 1 calc R . .
C18 C 0.19139(19) -0.0915(7) 0.4979(4) 0.0332(17) Uani 1 1 d . . .
C35 C 0.11315(19) 0.4969(7) 0.4921(4) 0.0365(18) Uani 1 1 d . . .
C32 C 0.1797(2) 0.3913(7) 0.4860(4) 0.0366(17) Uani 1 1 d . . .
H32A H 0.2024 0.3584 0.4845 0.044 Uiso 1 1 calc R . .
N2 N 0.12131(15) 0.0825(5) 0.6409(3) 0.0300(14) Uani 1 1 d . . .
C34 C 0.1281(2) 0.5204(8) 0.4376(4) 0.043(2) Uani 1 1 d . . .
H34A H 0.1155 0.5739 0.4026 0.051 Uiso 1 1 calc R . .
C27 C 0.1313(2) 0.0117(7) 0.7064(3) 0.0338(17) Uani 1 1 d . . .
H27A H 0.1251 0.0669 0.7409 0.041 Uiso 1 1 calc R . .
H27B H 0.1573 -0.0003 0.7185 0.041 Uiso 1 1 calc R . .
C11 C 0.10243(18) 0.0498(7) 0.4363(3) 0.0305(17) Uani 1 1 d . . .
C36 C 0.1327(2) 0.4176(7) 0.5447(4) 0.0370(18) Uani 1 1 d . . .
H36A H 0.1233 0.4019 0.5822 0.044 Uiso 1 1 calc R . .
C211 C 0.0728(2) -0.1105(10) 0.6942(5) 0.067(3) Uani 1 1 d . . .
H21A H 0.0634 -0.0758 0.6495 0.100 Uiso 1 1 calc R . .
H21B H 0.0666 -0.0522 0.7270 0.100 Uiso 1 1 calc R . .
H21C H 0.0625 -0.1960 0.6977 0.100 Uiso 1 1 calc R . .
C111 C 0.1818(2) -0.1555(8) 0.4268(4) 0.049(2) Uani 1 1 d . . .
H11A H 0.1705 -0.0910 0.3937 0.073 Uiso 1 1 calc R . .
H11B H 0.1653 -0.2275 0.4265 0.073 Uiso 1 1 calc R . .
H11C H 0.2034 -0.1877 0.4160 0.073 Uiso 1 1 calc R . .
C37 C 0.22052(18) 0.2930(7) 0.6274(4) 0.0340(17) Uani 1 1 d . . .
H37A H 0.2318 0.3460 0.5985 0.041 Uiso 1 1 calc R . .
H37B H 0.2327 0.2082 0.6338 0.041 Uiso 1 1 calc R . .
C21 C 0.09088(19) 0.1683(7) 0.6315(4) 0.0339(17) Uani 1 1 d . . .
C38 C 0.2261(2) 0.3617(7) 0.6970(4) 0.0403(19) Uani 1 1 d . . .
C23 C 0.0603(3) 0.3575(8) 0.6637(5) 0.057(3) Uani 1 1 d . . .
C13 C 0.0503(2) 0.1686(9) 0.3714(4) 0.045(2) Uani 1 1 d . . .
C33 C 0.1609(2) 0.4678(7) 0.4328(4) 0.0350(18) Uani 1 1 d . . .
C14 C 0.0355(2) 0.0469(10) 0.3453(4) 0.050(2) Uani 1 1 d . . .
H14A H 0.0127 0.0458 0.3157 0.060 Uiso 1 1 calc R . .
C25 C 0.0329(2) 0.2385(10) 0.5622(4) 0.054(2) Uani 1 1 d . . .
C351 C 0.0779(2) 0.5569(10) 0.4965(5) 0.057(2) Uani 1 1 d . . .
H35A H 0.0683 0.6083 0.4565 0.086 Uiso 1 1 calc R . .
H35B H 0.0816 0.6127 0.5358 0.086 Uiso 1 1 calc R . .
H35C H 0.0611 0.4882 0.5001 0.086 Uiso 1 1 calc R . .
C12 C 0.0838(2) 0.1680(8) 0.4165(4) 0.0372(18) Uani 1 1 d . . .
H12A H 0.0942 0.2475 0.4342 0.045 Uiso 1 1 calc R . .
C151 C 0.0381(3) -0.1977(10) 0.3295(4) 0.064(3) Uani 1 1 d . . .
H15A H 0.0150 -0.1817 0.2991 0.096 Uiso 1 1 calc R . .
H15B H 0.0353 -0.2585 0.3642 0.096 Uiso 1 1 calc R . .
H15C H 0.0543 -0.2345 0.3047 0.096 Uiso 1 1 calc R . .
C15 C 0.0534(2) -0.0698(9) 0.3618(4) 0.041(2) Uani 1 1 d . . .
C26 C 0.0625(2) 0.1537(8) 0.5745(4) 0.0416(19) Uani 1 1 d . . .
H26A H 0.0633 0.0860 0.5440 0.050 Uiso 1 1 calc R . .
C311 C 0.2671(2) 0.3778(10) 0.7249(4) 0.058(2) Uani 1 1 d . . .
H31A H 0.2717 0.4207 0.7682 0.087 Uiso 1 1 calc R . .
H31B H 0.2768 0.4302 0.6940 0.087 Uiso 1 1 calc R . .
H31C H 0.2784 0.2925 0.7298 0.087 Uiso 1 1 calc R . .
C310 C 0.2107(2) 0.2782(9) 0.7453(4) 0.052(2) Uani 1 1 d . . .
H31D H 0.2141 0.3228 0.7880 0.078 Uiso 1 1 calc R . .
H31E H 0.2230 0.1947 0.7519 0.078 Uiso 1 1 calc R . .
H31F H 0.1853 0.2643 0.7265 0.078 Uiso 1 1 calc R . .
C110 C 0.2094(2) -0.1952(10) 0.5494(4) 0.060(3) Uani 1 1 d . . .
H11D H 0.2156 -0.1567 0.5939 0.091 Uiso 1 1 calc R . .
H11E H 0.2310 -0.2270 0.5380 0.091 Uiso 1 1 calc R . .
H11F H 0.1930 -0.2674 0.5489 0.091 Uiso 1 1 calc R . .
C22 C 0.0889(2) 0.2718(7) 0.6762(4) 0.042(2) Uani 1 1 d . . .
H22A H 0.1075 0.2825 0.7150 0.050 Uiso 1 1 calc R . .
C331 C 0.1762(3) 0.4925(9) 0.3721(4) 0.054(2) Uani 1 1 d . . .
H33A H 0.1597 0.5470 0.3401 0.080 Uiso 1 1 calc R . .
H33B H 0.1794 0.4100 0.3511 0.080 Uiso 1 1 calc R . .
H33C H 0.1991 0.5364 0.3863 0.080 Uiso 1 1 calc R . .
C19 C 0.2166(2) 0.0224(9) 0.4964(5) 0.055(2) Uani 1 1 d . . .
H19A H 0.2048 0.0859 0.4633 0.082 Uiso 1 1 calc R . .
H19B H 0.2381 -0.0092 0.4845 0.082 Uiso 1 1 calc R . .
H19C H 0.2231 0.0632 0.5403 0.082 Uiso 1 1 calc R . .
C39 C 0.2082(3) 0.4974(9) 0.6884(5) 0.064(3) Uani 1 1 d . . .
H39A H 0.2116 0.5391 0.7320 0.096 Uiso 1 1 calc R . .
H39B H 0.1827 0.4877 0.6685 0.096 Uiso 1 1 calc R . .
H39C H 0.2189 0.5508 0.6594 0.096 Uiso 1 1 calc R . .
C210 C 0.1241(3) -0.2144(9) 0.6573(5) 0.070(3) Uani 1 1 d . . .
H21D H 0.1152 -0.1805 0.6123 0.104 Uiso 1 1 calc R . .
H21E H 0.1140 -0.3001 0.6607 0.104 Uiso 1 1 calc R . .
H21F H 0.1501 -0.2210 0.6670 0.104 Uiso 1 1 calc R . .
C251 C 0.0009(3) 0.2153(13) 0.5029(5) 0.084(4) Uani 1 1 d . . .
H25A H -0.0169 0.2828 0.5020 0.125 Uiso 1 1 calc R . .
H25B H -0.0095 0.1306 0.5075 0.125 Uiso 1 1 calc R . .
H25C H 0.0088 0.2179 0.4614 0.125 Uiso 1 1 calc R . .
C24 C 0.0325(3) 0.3410(10) 0.6059(5) 0.062(3) Uani 1 1 d . . .
H24A H 0.0133 0.4005 0.5967 0.074 Uiso 1 1 calc R . .
C231 C 0.0590(3) 0.4719(9) 0.7119(6) 0.084(4) Uani 1 1 d . . .
H23A H 0.0801 0.4691 0.7491 0.126 Uiso 1 1 calc R . .
H23B H 0.0376 0.4648 0.7289 0.126 Uiso 1 1 calc R . .
H23C H 0.0586 0.5538 0.6880 0.126 Uiso 1 1 calc R . .
C29 C 0.1280(2) -0.1771(9) 0.7797(4) 0.057(2) Uani 1 1 d . . .
H29A H 0.1539 -0.1859 0.7887 0.085 Uiso 1 1 calc R . .
H29B H 0.1174 -0.2618 0.7833 0.085 Uiso 1 1 calc R . .
H29C H 0.1219 -0.1177 0.8121 0.085 Uiso 1 1 calc R . .
C131 C 0.0310(3) 0.2973(11) 0.3485(5) 0.068(3) Uani 1 1 d . . .
H13A H 0.0450 0.3694 0.3718 0.102 Uiso 1 1 calc R . .
H13B H 0.0076 0.2966 0.3587 0.102 Uiso 1 1 calc R . .
H13C H 0.0281 0.3075 0.3005 0.102 Uiso 1 1 calc R . .
H1 H 0.186(2) 0.041(10) 0.627(5) 0.08(3) Uiso 1 1 d . . .
H17A H 0.1458(18) -0.112(7) 0.526(3) 0.023(19) Uiso 1 1 d . . .

loop_
_atom_site_aniso_label
_atom_site_aniso_U_11
_atom_site_aniso_U_22
_atom_site_aniso_U_33
_atom_site_aniso_U_23
_atom_site_aniso_U_13
_atom_site_aniso_U_12
Mo 0.0214(3) 0.0235(3) 0.0246(3) -0.0004(3) 0.0019(2) 0.0009(3)
N1 0.024(3) 0.031(3) 0.028(3) -0.001(3) 0.002(2) 0.003(3)
C28 0.051(5) 0.034(4) 0.049(5) 0.011(4) 0.019(4) 0.000(4)
C17 0.034(4) 0.018(4) 0.035(4) 0.001(3) 0.015(3) 0.001(3)
C31 0.032(4) 0.026(4) 0.034(4) -0.009(3) 0.005(3) -0.008(3)
N3 0.029(3) 0.026(3) 0.031(3) 0.001(3) 0.003(3) 0.000(3)
C16 0.032(4) 0.050(5) 0.025(4) 0.001(3) 0.002(3) -0.005(4)
C18 0.033(4) 0.025(4) 0.043(4) -0.003(3) 0.011(3) 0.004(3)
C35 0.035(4) 0.027(4) 0.046(5) 0.013(4) 0.005(3) 0.004(3)
C32 0.038(4) 0.025(4) 0.045(4) -0.006(4) 0.006(3) -0.003(3)
N2 0.028(3) 0.022(3) 0.041(3) 0.003(3) 0.010(3) 0.006(2)
C34 0.056(5) 0.027(4) 0.040(5) 0.011(4) 0.000(4) -0.004(4)
C27 0.035(4) 0.038(4) 0.030(4) -0.001(3) 0.012(3) 0.000(3)
C11 0.026(4) 0.041(5) 0.024(4) 0.001(3) 0.006(3) 0.001(3)
C36 0.042(4) 0.028(4) 0.042(4) -0.001(3) 0.011(4) -0.002(3)
C211 0.052(6) 0.064(7) 0.085(7) 0.023(6) 0.019(5) -0.009(5)
C111 0.051(5) 0.042(5) 0.056(5) -0.021(4) 0.019(4) -0.008(4)
C37 0.031(4) 0.030(4) 0.041(4) 0.004(3) 0.008(3) -0.004(3)
C21 0.036(4) 0.031(4) 0.041(4) 0.007(3) 0.023(4) -0.002(3)
C38 0.049(5) 0.021(4) 0.042(4) -0.006(3) -0.005(4) 0.002(4)
C23 0.073(6) 0.027(5) 0.087(7) 0.007(5) 0.051(6) 0.009(5)
C13 0.036(4) 0.070(6) 0.028(4) 0.013(4) 0.005(4) 0.015(4)
C33 0.047(5) 0.024(4) 0.032(4) -0.001(3) 0.006(3) -0.008(4)
C14 0.035(5) 0.085(7) 0.025(4) -0.003(4) 0.001(3) -0.006(5)
C25 0.042(5) 0.073(7) 0.049(5) 0.023(5) 0.017(4) 0.018(5)
C351 0.053(5) 0.061(6) 0.058(6) 0.019(5) 0.013(4) 0.016(5)
C12 0.044(5) 0.037(4) 0.030(4) 0.002(3) 0.007(3) 0.005(4)
C151 0.063(6) 0.074(7) 0.043(5) -0.003(5) -0.010(4) -0.033(5)
C15 0.038(4) 0.052(5) 0.030(4) 0.005(4) 0.003(3) -0.004(4)
C26 0.044(5) 0.041(5) 0.043(5) 0.003(4) 0.017(4) 0.010(4)
C311 0.054(5) 0.055(6) 0.051(5) 0.000(5) -0.014(4) -0.011(5)
C310 0.057(5) 0.060(6) 0.037(5) -0.009(4) 0.005(4) -0.009(5)
C110 0.054(5) 0.074(7) 0.057(6) 0.012(5) 0.020(5) 0.041(5)
C22 0.044(5) 0.030(4) 0.057(5) -0.001(4) 0.022(4) -0.005(4)
C331 0.073(6) 0.047(5) 0.043(5) 0.004(4) 0.019(4) -0.008(5)
C19 0.034(4) 0.060(6) 0.073(6) -0.032(5) 0.021(4) -0.010(4)
C39 0.072(6) 0.042(5) 0.064(6) -0.016(5) -0.014(5) 0.004(5)
C210 0.112(9) 0.040(5) 0.073(7) -0.002(5) 0.053(6) -0.006(6)
C251 0.052(6) 0.141(11) 0.054(6) 0.017(7) 0.005(5) 0.035(7)
C24 0.053(6) 0.057(6) 0.086(7) 0.025(6) 0.036(6) 0.028(5)
C231 0.112(9) 0.033(5) 0.126(10) 0.002(6) 0.065(8) 0.020(6)
C29 0.062(6) 0.055(6) 0.057(6) 0.017(5) 0.021(5) 0.001(5)
C131 0.054(6) 0.081(8) 0.061(6) 0.013(6) 0.000(5) 0.025(6)

loop_
_geom_bond_atom_site_label_1
_geom_bond_atom_site_label_2
_geom_bond_distance
_geom_bond_site_symmetry_2
_geom_bond_publ_flag
Mo N2 1.950(6) . ?
Mo N3 1.953(6) . ?
Mo N1 1.988(5) . ?
Mo C17 2.153(7) . ?
N1 C17 1.383(9) . ?
N1 C11 1.395(8) . ?
C28 C210 1.511(12) . ?
C28 C211 1.512(12) . ?
C28 C27 1.520(11) . ?
C28 C29 1.535(11) . ?
C17 C18 1.519(10) . ?
C31 C36 1.387(10) . ?
C31 C32 1.408(10) . ?
C31 N3 1.412(9) . ?
N3 C37 1.451(9) . ?
C16 C11 1.384(10) . ?
C16 C15 1.394(10) . ?
C18 C19 1.506(11) . ?
C18 C110 1.525(11) . ?
C18 C111 1.544(10) . ?
C35 C34 1.380(11) . ?
C35 C36 1.398(10) . ?
C35 C351 1.495(11) . ?
C32 C33 1.381(10) . ?
N2 C21 1.423(9) . ?
N2 C27 1.478(9) . ?
C34 C33 1.385(11) . ?
C11 C12 1.401(10) . ?
C37 C38 1.544(10) . ?
C21 C26 1.388(11) . ?
C21 C22 1.401(11) . ?
C38 C310 1.515(11) . ?
C38 C39 1.527(11) . ?
C38 C311 1.533(11) . ?
C23 C22 1.369(12) . ?
C23 C24 1.388(14) . ?
C23 C231 1.525(13) . ?
C13 C12 1.381(11) . ?
C13 C14 1.405(13) . ?
C13 C131 1.513(12) . ?
C33 C331 1.503(10) . ?
C14 C15 1.366(12) . ?
C25 C24 1.369(14) . ?
C25 C26 1.391(11) . ?
C25 C251 1.510(13) . ?
C151 C15 1.505(12) . ?
